data_4022659
loop_
_publ_author_name
'Jonathan A. L. Miles'
'Lisa Mitchell'
'Jonathan M. Percy'
'Kuldip Singh'
'E. Uneyama'

_publ_section_title
;
 Total Syntheses of Conformationally Locked Difluorinated
 Pentopyranose Analogues and a Pentopyranosyl Phosphate Mimetic
;
_journal_name_full 'Journal of Organic Chemistry'
_journal_page_first 1575
_journal_page_last 1587
_journal_paper_doi 10.1021/jo0620258
_journal_volume 72
_journal_year 2007
_chemical_formula_sum 'C15 H18 F2 O4'
_chemical_formula_weight 300.29
_chemical_name_systematic
; 
 ? 
;
_space_group_IT_number 4
_symmetry_cell_setting monoclinic
_symmetry_space_group_name_Hall 'P 2yb'
_symmetry_space_group_name_H-M 'P 1 21 1'
_atom_sites_solution_hydrogens geom
_atom_sites_solution_primary direct
_atom_sites_solution_secondary difmap
_audit_creation_method SHELXL-97
_cell_angle_alpha 90.00
_cell_angle_beta 112.613(2)
_cell_angle_gamma 90.00
_cell_formula_units_Z 2
_cell_length_a 10.3624(14)
_cell_length_b 6.6363(9)
_cell_length_c 11.0444(15)
_cell_measurement_reflns_used 699
_cell_measurement_temperature 150(2)
_cell_measurement_theta_max 21.28
_cell_measurement_theta_min 3.43
_cell_volume 701.11(16)
_computing_cell_refinement 'Bruker SMART'
_computing_data_collection 'Bruker SMART'
_computing_data_reduction 'Bruker SHELXTL'
_computing_molecular_graphics 'Bruker SHELXTL'
_computing_publication_material 'Bruker SHELXTL'
_computing_structure_refinement 'SHELXL-97 (Sheldrick, 1997)'
_computing_structure_solution 'SHELXS-97 (Sheldrick, 1990)'
_diffrn_ambient_temperature 150(2)
_diffrn_measured_fraction_theta_full 0.998
_diffrn_measured_fraction_theta_max 0.998
_diffrn_measurement_device_type 'CCD area detector'
_diffrn_measurement_method 'phi and omega scans'
_diffrn_radiation_monochromator graphite
_diffrn_radiation_source 'fine-focus sealed tube'
_diffrn_radiation_type MoK\a
_diffrn_radiation_wavelength 0.71073
_diffrn_reflns_av_R_equivalents 0.0745
_diffrn_reflns_av_sigmaI/netI 0.0726
_diffrn_reflns_limit_h_max 12
_diffrn_reflns_limit_h_min -12
_diffrn_reflns_limit_k_max 7
_diffrn_reflns_limit_k_min -7
_diffrn_reflns_limit_l_max 13
_diffrn_reflns_limit_l_min -13
_diffrn_reflns_number 5059
_diffrn_reflns_theta_full 25.00
_diffrn_reflns_theta_max 25.00
_diffrn_reflns_theta_min 2.00
_exptl_absorpt_coefficient_mu 0.119
_exptl_absorpt_correction_type none
_exptl_crystal_colour colourless
_exptl_crystal_density_diffrn 1.422
_exptl_crystal_density_method 'not measured'
_exptl_crystal_description plate
_exptl_crystal_F_000 316
_exptl_crystal_size_max 0.16
_exptl_crystal_size_mid 0.13
_exptl_crystal_size_min 0.08
_refine_diff_density_max 0.161
_refine_diff_density_min -0.162
_refine_diff_density_rms 0.039
_refine_ls_abs_structure_details 'Flack H D (1983), Acta Cryst. A39, 876-881'
_refine_ls_abs_structure_Flack -10(10)
_refine_ls_extinction_method none
_refine_ls_goodness_of_fit_ref 0.917
_refine_ls_hydrogen_treatment constr
_refine_ls_matrix_type full
_refine_ls_number_parameters 192
_refine_ls_number_reflns 1347
_refine_ls_number_restraints 1
_refine_ls_restrained_S_all 0.916
_refine_ls_R_factor_all 0.0561
_refine_ls_R_factor_gt 0.0406
_refine_ls_shift/su_max 0.000
_refine_ls_shift/su_mean 0.000
_refine_ls_structure_factor_coef Fsqd
_refine_ls_weighting_details 'calc w=1/[\s^2^(Fo^2^)+(0.0119P)^2^+0.0000P] where P=(Fo^2^+2Fc^2^)/3'
_refine_ls_weighting_scheme calc
_refine_ls_wR_factor_gt 0.0586
_refine_ls_wR_factor_ref 0.0622
_reflns_number_gt 1093
_reflns_number_total 1347
_reflns_threshold_expression >2sigma(I)
_cod_data_source_file jo0620258si20060930_122043.cif
_cod_data_source_block 38
_cod_depositor_comments
;
The following automatic conversions were performed:
'_symmetry_cell_setting' value 'Monoclinic' changed to 'monoclinic'
according to '/home/saulius/struct/CIF-dictionaries/cif_core.dic'
dictionary named 'cif_core.dic' version 2.4.1 from 2010-06-29.

Automatic conversion script
Id: cif_fix_enum 1527 2010-12-29 10:47:43Z saulius 

The following automatic conversions were performed:

'_refine_ls_hydrogen_treatment' value 'constrained' was replaced with
the value 'constr' as specified in the replacement file
'src/cod-tools/trunk/data/replacement-values/replacement_values.lst'.

Automatic conversion script
Id: cif_fix_values 5376 2017-05-30 11:51:03Z andrius 
;
_cod_original_sg_symbol_H-M 'P 21'
_cod_database_code 4022659

loop_
_symmetry_equiv_pos_as_xyz
'x, y, z'
'-x, y+1/2, -z'

loop_
_atom_site_label
_atom_site_type_symbol
_atom_site_fract_x
_atom_site_fract_y
_atom_site_fract_z
_atom_site_U_iso_or_equiv
_atom_site_adp_type
_atom_site_occupancy
_atom_site_symmetry_multiplicity
_atom_site_calc_flag
_atom_site_refinement_flags
F1 F 0.94944(18) 0.5095(3) 0.82976(18) 0.0310(5) Uani 1 1 d .
F2 F 0.75950(19) 0.6608(3) 0.69990(18) 0.0332(6) Uani 1 1 d .
O1 O 0.8209(2) 0.3797(3) 0.9924(2) 0.0244(6) Uani 1 1 d .
O2 O 0.8501(2) 0.7141(3) 0.9768(2) 0.0275(6) Uani 1 1 d .
H2 H 0.9294 0.6745 1.0278 0.041 Uiso 1 1 calc R
O3 O 0.6261(2) 0.3213(4) 0.6180(2) 0.0269(6) Uani 1 1 d .
O4 O 0.9054(2) 0.0529(4) 0.8559(2) 0.0275(6) Uani 1 1 d .
H4 H 0.9072 -0.0620 0.8884 0.041 Uiso 1 1 calc R
C1 C 0.7713(3) 0.5490(5) 0.9088(3) 0.0235(8) Uani 1 1 d .
C2 C 0.8059(3) 0.5054(5) 0.7878(3) 0.0247(8) Uani 1 1 d .
C3 C 0.7605(3) 0.3035(5) 0.7195(3) 0.0224(8) Uani 1 1 d .
H3 H 0.8274 0.2686 0.6773 0.027 Uiso 1 1 calc R
C4 C 0.7683(3) 0.1351(5) 0.8163(3) 0.0243(9) Uani 1 1 d .
H4A H 0.6990 0.0284 0.7693 0.029 Uiso 1 1 calc R
C5 C 0.7418(3) 0.2007(5) 0.9379(3) 0.0246(8) Uani 1 1 d .
H5 H 0.7810 0.0919 1.0048 0.029 Uiso 1 1 calc R
C6 C 0.5900(3) 0.2292(5) 0.9217(4) 0.0315(10) Uani 1 1 d .
H6A H 0.5860 0.2468 1.0092 0.038 Uiso 1 1 calc R
H6B H 0.5361 0.1067 0.8814 0.038 Uiso 1 1 calc R
C7 C 0.5228(4) 0.4117(5) 0.8363(4) 0.0330(10) Uani 1 1 d .
H7A H 0.5048 0.3812 0.7435 0.040 Uiso 1 1 calc R
H7B H 0.4321 0.4421 0.8429 0.040 Uiso 1 1 calc R
C8 C 0.6192(3) 0.5938(5) 0.8811(4) 0.0306(10) Uani 1 1 d .
H8A H 0.5861 0.6992 0.8126 0.037 Uiso 1 1 calc R
H8B H 0.6124 0.6490 0.9617 0.037 Uiso 1 1 calc R
C9 C 0.6067(4) 0.1865(6) 0.5097(3) 0.0336(10) Uani 1 1 d .
H9A H 0.5081 0.1934 0.4473 0.040 Uiso 1 1 calc R
H9B H 0.6256 0.0467 0.5432 0.040 Uiso 1 1 calc R
C10 C 0.7004(4) 0.2364(6) 0.4385(4) 0.0342(10) Uani 1 1 d .
C11 C 0.7986(4) 0.1010(7) 0.4339(4) 0.0527(13) Uani 1 1 d .
H11 H 0.8070 -0.0264 0.4755 0.063 Uiso 1 1 calc R
C12 C 0.8856(5) 0.1488(10) 0.3688(5) 0.0721(17) Uani 1 1 d .
H12 H 0.9541 0.0545 0.3676 0.086 Uiso 1 1 calc R
C13 C 0.8741(5) 0.3286(10) 0.3071(5) 0.0728(18) Uani 1 1 d .
H13 H 0.9326 0.3593 0.2612 0.087 Uiso 1 1 calc R
C14 C 0.7767(4) 0.4658(8) 0.3117(4) 0.0625(15) Uani 1 1 d .
H14 H 0.7688 0.5926 0.2695 0.075 Uiso 1 1 calc R
C15 C 0.6898(4) 0.4213(7) 0.3774(4) 0.0452(12) Uani 1 1 d .
H15 H 0.6232 0.5175 0.3804 0.054 Uiso 1 1 calc R

loop_
_atom_site_aniso_label
_atom_site_aniso_U_11
_atom_site_aniso_U_22
_atom_site_aniso_U_33
_atom_site_aniso_U_23
_atom_site_aniso_U_13
_atom_site_aniso_U_12
F1 0.0221(10) 0.0354(13) 0.0352(12) -0.0027(11) 0.0107(9) -0.0064(10)
F2 0.0423(13) 0.0236(12) 0.0287(12) 0.0081(10) 0.0083(10) -0.0004(11)
O1 0.0269(13) 0.0193(14) 0.0247(14) 0.0012(11) 0.0074(11) -0.0013(12)
O2 0.0256(14) 0.0210(15) 0.0312(15) -0.0034(12) 0.0057(12) -0.0003(12)
O3 0.0221(13) 0.0288(15) 0.0238(14) -0.0027(12) 0.0021(11) 0.0023(12)
O4 0.0267(13) 0.0187(14) 0.0327(15) 0.0040(12) 0.0068(11) 0.0057(12)
C1 0.0230(19) 0.0160(19) 0.029(2) 0.0002(18) 0.0076(16) 0.0021(17)
C2 0.0207(19) 0.022(2) 0.027(2) 0.0080(19) 0.0040(17) 0.0010(18)
C3 0.019(2) 0.024(2) 0.022(2) 0.0002(17) 0.0062(16) -0.0009(16)
C4 0.0183(19) 0.019(2) 0.029(2) -0.0017(16) 0.0013(17) -0.0010(15)
C5 0.028(2) 0.0149(19) 0.029(2) 0.0014(17) 0.0085(17) -0.0036(17)
C6 0.031(2) 0.031(2) 0.036(2) -0.003(2) 0.0177(19) -0.008(2)
C7 0.025(2) 0.036(2) 0.040(2) -0.004(2) 0.0142(19) -0.0029(19)
C8 0.027(2) 0.027(3) 0.036(2) -0.0008(18) 0.0107(18) 0.0044(17)
C9 0.031(2) 0.035(2) 0.027(2) -0.0087(19) 0.0024(18) -0.0048(19)
C10 0.027(2) 0.046(3) 0.025(2) -0.011(2) 0.0035(18) -0.003(2)
C11 0.050(3) 0.063(4) 0.044(3) -0.009(2) 0.018(2) 0.005(2)
C12 0.055(3) 0.117(5) 0.052(4) -0.010(3) 0.029(3) 0.015(3)
C13 0.044(3) 0.140(6) 0.040(3) -0.003(4) 0.022(3) -0.003(4)
C14 0.050(3) 0.093(5) 0.041(3) 0.016(3) 0.014(3) -0.011(3)
C15 0.040(2) 0.057(3) 0.037(3) 0.008(2) 0.013(2) 0.004(2)

loop_
_atom_type_symbol
_atom_type_description
_atom_type_scat_dispersion_real
_atom_type_scat_dispersion_imag
_atom_type_scat_source
C C 0.0033 0.0000 'International Tables Vol C Tables 4.2.6.8 and 6.1.1.4'
H H 0.0000 0.0000 'International Tables Vol C Tables 4.2.6.8 and 6.1.1.4'
O O 0.0106 0.0000 'International Tables Vol C Tables 4.2.6.8 and 6.1.1.4'
F F 0.0171 0.0000 'International Tables Vol C Tables 4.2.6.8 and 6.1.1.4'

loop_
_geom_angle_atom_site_label_1
_geom_angle_atom_site_label_2
_geom_angle_atom_site_label_3
_geom_angle
C1 O1 C5 112.1(2)
C1 O2 H2 109.5
C3 O3 C9 112.6(3)
C4 O4 H4 109.5
O2 C1 O1 106.2(2)
O2 C1 C8 107.5(3)
O1 C1 C8 112.0(3)
O2 C1 C2 109.3(3)
O1 C1 C2 105.7(3)
C8 C1 C2 115.7(3)
F2 C2 F1 105.2(3)
F2 C2 C3 110.7(3)
F1 C2 C3 105.8(3)
F2 C2 C1 109.8(3)
F1 C2 C1 106.7(2)
C3 C2 C1 117.7(3)
O3 C3 C2 110.0(3)
O3 C3 C4 112.7(3)
C2 C3 C4 112.0(3)
O3 C3 H3 107.3
C2 C3 H3 107.3
C4 C3 H3 107.3
O4 C4 C3 105.8(3)
O4 C4 C5 109.5(3)
C3 C4 C5 115.2(3)
O4 C4 H4A 108.7
C3 C4 H4A 108.7
C5 C4 H4A 108.7
O1 C5 C6 110.0(3)
O1 C5 C4 109.6(3)
C6 C5 C4 117.1(3)
O1 C5 H5 106.5
C6 C5 H5 106.5
C4 C5 H5 106.5
C5 C6 C7 112.1(3)
C5 C6 H6A 109.2
C7 C6 H6A 109.2
C5 C6 H6B 109.2
C7 C6 H6B 109.2
H6A C6 H6B 107.9
C8 C7 C6 109.9(3)
C8 C7 H7A 109.7
C6 C7 H7A 109.7
C8 C7 H7B 109.7
C6 C7 H7B 109.7
H7A C7 H7B 108.2
C1 C8 C7 114.3(3)
C1 C8 H8A 108.7
C7 C8 H8A 108.7
C1 C8 H8B 108.7
C7 C8 H8B 108.7
H8A C8 H8B 107.6
O3 C9 C10 112.6(3)
O3 C9 H9A 109.1
C10 C9 H9A 109.1
O3 C9 H9B 109.1
C10 C9 H9B 109.1
H9A C9 H9B 107.8
C11 C10 C15 118.9(4)
C11 C10 C9 120.8(4)
C15 C10 C9 120.3(4)
C10 C11 C12 120.5(5)
C10 C11 H11 119.8
C12 C11 H11 119.8
C13 C12 C11 120.8(5)
C13 C12 H12 119.6
C11 C12 H12 119.6
C12 C13 C14 119.2(5)
C12 C13 H13 120.4
C14 C13 H13 120.4
C13 C14 C15 120.8(5)
C13 C14 H14 119.6
C15 C14 H14 119.6
C10 C15 C14 119.8(4)
C10 C15 H15 120.1
C14 C15 H15 120.1

loop_
_geom_bond_atom_site_label_1
_geom_bond_atom_site_label_2
_geom_bond_distance
F1 C2 1.378(3)
F2 C2 1.371(4)
O1 C1 1.419(4)
O1 C5 1.437(4)
O2 C1 1.400(4)
O2 H2 0.8400
O3 C3 1.417(4)
O3 C9 1.444(4)
O4 C4 1.425(4)
O4 H4 0.8400
C1 C8 1.515(4)
C1 C2 1.538(4)
C2 C3 1.521(5)
C3 C4 1.527(4)
C3 H3 1.0000
C4 C5 1.534(5)
C4 H4A 1.0000
C5 C6 1.525(4)
C5 H5 1.0000
C6 C7 1.528(5)
C6 H6A 0.9900
C6 H6B 0.9900
C7 C8 1.525(4)
C7 H7A 0.9900
C7 H7B 0.9900
C8 H8A 0.9900
C8 H8B 0.9900
C9 C10 1.504(5)
C9 H9A 0.9900
C9 H9B 0.9900
C10 C11 1.373(5)
C10 C15 1.384(5)
C11 C12 1.389(6)
C11 H11 0.9500
C12 C13 1.357(7)
C12 H12 0.9500
C13 C14 1.375(6)
C13 H13 0.9500
C14 C15 1.388(5)
C14 H14 0.9500
C15 H15 0.9500

loop_
_geom_torsion_atom_site_label_1
_geom_torsion_atom_site_label_2
_geom_torsion_atom_site_label_3
_geom_torsion_atom_site_label_4
_geom_torsion
C5 O1 C1 O2 176.0(2)
C5 O1 C1 C8 58.9(4)
C5 O1 C1 C2 -68.0(3)
O2 C1 C2 F2 -67.0(3)
O1 C1 C2 F2 179.1(2)
C8 C1 C2 F2 54.5(4)
O2 C1 C2 F1 46.5(3)
O1 C1 C2 F1 -67.4(3)
C8 C1 C2 F1 168.1(3)
O2 C1 C2 C3 165.1(3)
O1 C1 C2 C3 51.2(3)
C8 C1 C2 C3 -73.4(4)
C9 O3 C3 C2 148.9(3)
C9 O3 C3 C4 -85.4(3)
F2 C2 C3 O3 -35.7(4)
F1 C2 C3 O3 -149.2(3)
C1 C2 C3 O3 91.8(3)
F2 C2 C3 C4 -161.8(3)
F1 C2 C3 C4 84.7(3)
C1 C2 C3 C4 -34.3(4)
O3 C3 C4 O4 145.3(3)
C2 C3 C4 O4 -90.1(3)
O3 C3 C4 C5 -93.6(3)
C2 C3 C4 C5 31.0(4)
C1 O1 C5 C6 -62.4(4)
C1 O1 C5 C4 67.7(3)
O4 C4 C5 O1 72.7(3)
C3 C4 C5 O1 -46.4(4)
O4 C4 C5 C6 -161.1(3)
C3 C4 C5 C6 79.8(4)
O1 C5 C6 C7 57.0(4)
C4 C5 C6 C7 -69.1(4)
C5 C6 C7 C8 -47.7(4)
O2 C1 C8 C7 -166.5(3)
O1 C1 C8 C7 -50.1(4)
C2 C1 C8 C7 71.1(4)
C6 C7 C8 C1 44.4(4)
C3 O3 C9 C10 -65.6(4)
O3 C9 C10 C11 117.8(4)
O3 C9 C10 C15 -61.6(5)
C15 C10 C11 C12 -0.1(6)
C9 C10 C11 C12 -179.5(4)
C10 C11 C12 C13 -1.0(7)
C11 C12 C13 C14 1.3(8)
C12 C13 C14 C15 -0.7(7)
C11 C10 C15 C14 0.7(6)
C9 C10 C15 C14 -179.9(3)
C13 C14 C15 C10 -0.3(6)

loop_
_cod_related_entry_id
_cod_related_entry_database
_cod_related_entry_code
1 ChemSpider 17267476
